data_2204243
loop_
_publ_author_name
'Yao, Jiyong'
'Ibers, James A.'

_publ_section_title
;
 Cs~2~Bi~2~ZnSe~5~
;
_journal_issue 9
_journal_name_full 'Acta Crystallographica Section E'
_journal_page_first i111
_journal_page_last i113
_journal_paper_doi 10.1107/S1600536804018501
_journal_volume 60
_journal_year 2004
_chemical_formula_iupac 'Cs2 Bi2 Zn Se5'
_chemical_formula_moiety 'Bi2 Cs2 Se5 Zn'
_chemical_formula_structural 'Cs2 Bi2 Zn Se5'
_chemical_formula_sum 'Bi2 Cs2 Se5 Zn'
_chemical_formula_weight 1143.95
_chemical_name_systematic
;
Dicesium dibismuth zinc pentaselenide
;
_space_group_IT_number 62
_symmetry_cell_setting orthorhombic
_symmetry_space_group_name_Hall '-P 2ac 2n'
_symmetry_space_group_name_H-M 'P n m a'
_atom_sites_solution_hydrogens none
_atom_sites_solution_primary direct
_atom_sites_solution_secondary difmap
_cell_angle_alpha 90.00
_cell_angle_beta 90.00
_cell_angle_gamma 90.00
_cell_formula_units_Z 4
_cell_length_a 16.374(2)
_cell_length_b 4.2382(5)
_cell_length_c 18.780(2)
_cell_measurement_reflns_used 5155
_cell_measurement_temperature 153(2)
_cell_measurement_theta_max 28.94
_cell_measurement_theta_min 1.65
_cell_volume 1303.3(3)
_computing_cell_refinement 'SAINT-Plus (Bruker, 2003)'
_computing_data_collection 'SMART (Bruker, 2003)'
_computing_data_reduction SAINT-Plus
_computing_molecular_graphics 'XP in SHELXTL'
_computing_publication_material SHELXTL
_computing_structure_refinement SHELXTL
_computing_structure_solution 'SHELXTL (Sheldrick, 2003)'
_diffrn_ambient_temperature 153(2)
_diffrn_measured_fraction_theta_full 0.955
_diffrn_measured_fraction_theta_max 0.955
_diffrn_measurement_device_type 'Bruker SMART 1000 CCD'
_diffrn_measurement_method \w
_diffrn_radiation_monochromator graphite
_diffrn_radiation_source 'fine-focus sealed tube'
_diffrn_radiation_type MoK\a
_diffrn_radiation_wavelength 0.71073
_diffrn_reflns_av_R_equivalents 0.0483
_diffrn_reflns_av_sigmaI/netI 0.0264
_diffrn_reflns_limit_h_max 21
_diffrn_reflns_limit_h_min -21
_diffrn_reflns_limit_k_max 5
_diffrn_reflns_limit_k_min -5
_diffrn_reflns_limit_l_max 24
_diffrn_reflns_limit_l_min -24
_diffrn_reflns_number 15257
_diffrn_reflns_theta_full 28.94
_diffrn_reflns_theta_max 28.94
_diffrn_reflns_theta_min 1.65
_diffrn_standards_decay_% <1
_diffrn_standards_number 0
_exptl_absorpt_coefficient_mu 48.179
_exptl_absorpt_correction_T_max 0.29784
_exptl_absorpt_correction_T_min 0.02243
_exptl_absorpt_correction_type numerical
_exptl_absorpt_process_details
;
face indexed (SHELXTL; Sheldrick, 2003)
;
_exptl_crystal_colour black
_exptl_crystal_density_diffrn 5.830
_exptl_crystal_density_meas ?
_exptl_crystal_description needle
_exptl_crystal_F_000 1904
_exptl_crystal_size_max 0.424
_exptl_crystal_size_mid 0.050
_exptl_crystal_size_min 0.026
_refine_diff_density_max 2.930
_refine_diff_density_min -2.383
_refine_ls_extinction_coef 0.00038(5)
_refine_ls_extinction_expression Fc^*^=kFc[1+0.001xFc^2^\l^3^/sin(2\q)]^-1/4^
_refine_ls_extinction_method SHELXL97
_refine_ls_goodness_of_fit_ref 1.149
_refine_ls_matrix_type full
_refine_ls_number_parameters 62
_refine_ls_number_reflns 1853
_refine_ls_number_restraints 0
_refine_ls_restrained_S_all 1.149
_refine_ls_R_factor_all 0.0283
_refine_ls_R_factor_gt 0.0253
_refine_ls_shift/su_max 0.001
_refine_ls_shift/su_mean 0.000
_refine_ls_structure_factor_coef Fsqd
_refine_ls_weighting_details 'w=1/[\s^2^(Fo^2^)+(0.04P)^2^] where P=(Fo^2^+2Fc^2^)/3'
_refine_ls_weighting_scheme calc
_refine_ls_wR_factor_gt 0.0645
_refine_ls_wR_factor_ref 0.0658
_reflns_number_gt 1729
_reflns_number_total 1853
_reflns_threshold_expression I>2\s(I)
_cod_data_source_file wm6027.cif
_cod_data_source_block I
_cod_original_cell_volume 1303.2(3)
_cod_database_code 2204243
_cod_database_fobs_code 2204243

loop_
_symmetry_equiv_pos_as_xyz
'x, y, z'
'-x+1/2, -y, z+1/2'
'-x, y+1/2, -z'
'x+1/2, -y+1/2, -z+1/2'
'-x, -y, -z'
'x-1/2, y, -z-1/2'
'x, -y-1/2, z'
'-x-1/2, y-1/2, z-1/2'

loop_
_atom_site_label
_atom_site_fract_x
_atom_site_fract_y
_atom_site_fract_z
_atom_site_U_iso_or_equiv
_atom_site_adp_type
_atom_site_calc_flag
_atom_site_refinement_flags
_atom_site_occupancy
_atom_site_type_symbol
Cs1 0.45998(3) 0.2500 0.38242(3) 0.01433(13) Uani d S 1 Cs
Cs2 0.00563(3) 0.2500 0.62302(2) 0.01131(12) Uani d S 1 Cs
Bi1 0.293870(16) 0.2500 0.697761(15) 0.00914(10) Uani d S 1 Bi
Bi2 0.252870(17) 0.2500 0.018003(15) 0.01028(10) Uani d S 1 Bi
Zn 0.20510(5) 0.2500 0.35574(5) 0.00888(18) Uani d S 1 Zn
Se1 0.32077(4) 0.2500 0.15146(4) 0.00869(16) Uani d S 1 Se
Se2 0.13666(4) 0.2500 0.47302(4) 0.00824(16) Uani d S 1 Se
Se3 0.21217(4) 0.2500 0.84364(4) 0.00953(17) Uani d S 1 Se
Se4 0.36850(4) 0.2500 0.56053(4) 0.00959(16) Uani d S 1 Se
Se5 0.10345(4) 0.2500 0.25616(4) 0.00807(16) Uani d S 1 Se

loop_
_atom_site_aniso_label
_atom_site_aniso_U_11
_atom_site_aniso_U_22
_atom_site_aniso_U_33
_atom_site_aniso_U_12
_atom_site_aniso_U_13
_atom_site_aniso_U_23
Cs1 0.0082(2) 0.0160(2) 0.0189(3) 0.000 0.00195(17) 0.000
Cs2 0.0083(2) 0.0117(2) 0.0139(3) 0.000 0.00173(16) 0.000
Bi1 0.00871(16) 0.00970(16) 0.00901(17) 0.000 -0.00067(9) 0.000
Bi2 0.01058(16) 0.01073(16) 0.00954(16) 0.000 0.00012(10) 0.000
Zn 0.0077(4) 0.0097(4) 0.0093(4) 0.000 -0.0013(3) 0.000
Se1 0.0063(3) 0.0098(3) 0.0099(4) 0.000 0.0005(3) 0.000
Se2 0.0066(3) 0.0100(3) 0.0082(3) 0.000 -0.0002(3) 0.000
Se3 0.0069(3) 0.0080(3) 0.0137(4) 0.000 0.0003(3) 0.000
Se4 0.0063(3) 0.0112(4) 0.0113(4) 0.000 0.0005(3) 0.000
Se5 0.0057(3) 0.0099(3) 0.0085(3) 0.000 0.0003(2) 0.000

loop_
_atom_type_symbol
_atom_type_description
_atom_type_scat_dispersion_real
_atom_type_scat_dispersion_imag
_atom_type_scat_source
Zn Zn 0.2839 1.4301 'International Tables Vol C Tables 4.2.6.8 and 6.1.1.4'
Se Se -0.0929 2.2259 'International Tables Vol C Tables 4.2.6.8 and 6.1.1.4'
Cs Cs -0.3680 2.1192 'International Tables Vol C Tables 4.2.6.8 and 6.1.1.4'
Bi Bi -4.1077 10.2566 'International Tables Vol C Tables 4.2.6.8 and 6.1.1.4'

loop_
_geom_angle_atom_site_label_1
_geom_angle_atom_site_label_2
_geom_angle_atom_site_label_3
_geom_angle_site_symmetry_1
_geom_angle_site_symmetry_3
_geom_angle
_geom_angle_publ_flag
Se5 Cs1 Se3 6_656 2_554 111.98(2) ?
Se5 Cs1 Se3 6_656 2_564 111.98(2) ?
Se3 Cs1 Se3 2_554 2_564 72.103(18) ?
Se5 Cs1 Se4 6_656 . 162.05(2) ?
Se3 Cs1 Se4 2_554 . 82.223(19) ?
Se3 Cs1 Se4 2_564 . 82.223(19) ?
Se5 Cs1 Se4 6_656 5_666 72.818(18) ?
Se3 Cs1 Se4 2_554 5_666 174.73(2) ?
Se3 Cs1 Se4 2_564 5_666 108.517(13) ?
Se4 Cs1 Se4 . 5_666 92.650(19) ?
Se5 Cs1 Se4 6_656 5_656 72.818(18) ?
Se3 Cs1 Se4 2_554 5_656 108.517(13) ?
Se3 Cs1 Se4 2_564 5_656 174.73(2) ?
Se4 Cs1 Se4 . 5_656 92.650(19) ?
Se4 Cs1 Se4 5_666 5_656 70.367(18) ?
Se5 Cs1 Zn 6_656 . 125.22(2) ?
Se3 Cs1 Zn 2_554 . 36.745(10) ?
Se3 Cs1 Zn 2_564 . 36.745(10) ?
Se4 Cs1 Zn . . 72.722(19) ?
Se4 Cs1 Zn 5_666 . 142.459(11) ?
Se4 Cs1 Zn 5_656 . 142.459(11) ?
Se5 Cs1 Cs1 6_656 1_545 90.0 ?
Se3 Cs1 Cs1 2_554 1_545 53.948(9) ?
Se3 Cs1 Cs1 2_564 1_545 126.051(9) ?
Se4 Cs1 Cs1 . 1_545 90.0 ?
Se4 Cs1 Cs1 5_666 1_545 125.184(9) ?
Se4 Cs1 Cs1 5_656 1_545 54.817(9) ?
Zn Cs1 Cs1 . 1_545 90.0 ?
Se5 Cs1 Cs1 6_656 1_565 90.0 ?
Se3 Cs1 Cs1 2_554 1_565 126.051(9) ?
Se3 Cs1 Cs1 2_564 1_565 53.948(9) ?
Se4 Cs1 Cs1 . 1_565 90.0 ?
Se4 Cs1 Cs1 5_666 1_565 54.817(9) ?
Se4 Cs1 Cs1 5_656 1_565 125.184(9) ?
Zn Cs1 Cs1 . 1_565 90.0 ?
Cs1 Cs1 Cs1 1_545 1_565 180.0 ?
Se5 Cs1 Bi1 6_656 5_666 37.236(10) ?
Se3 Cs1 Bi1 2_554 5_666 148.685(19) ?
Se3 Cs1 Bi1 2_564 5_666 109.528(14) ?
Se4 Cs1 Bi1 . 5_666 129.052(15) ?
Se4 Cs1 Bi1 5_666 5_666 36.406(13) ?
Se4 Cs1 Bi1 5_656 5_666 72.803(14) ?
Zn Cs1 Bi1 . 5_666 142.838(13) ?
Cs1 Cs1 Bi1 1_545 5_666 116.221(5) ?
Cs1 Cs1 Bi1 1_565 5_666 63.779(5) ?
Se5 Cs1 Bi1 6_656 5_656 37.236(10) ?
Se3 Cs1 Bi1 2_554 5_656 109.528(13) ?
Se3 Cs1 Bi1 2_564 5_656 148.685(19) ?
Se4 Cs1 Bi1 . 5_656 129.052(14) ?
Se4 Cs1 Bi1 5_666 5_656 72.803(14) ?
Se4 Cs1 Bi1 5_656 5_656 36.406(13) ?
Zn Cs1 Bi1 . 5_656 142.838(13) ?
Cs1 Cs1 Bi1 1_545 5_656 63.779(5) ?
Cs1 Cs1 Bi1 1_565 5_656 116.221(5) ?
Bi1 Cs1 Bi1 5_666 5_656 52.442(9) ?
Se5 Cs1 Bi2 6_656 2 151.491(8) ?
Se3 Cs1 Bi2 2_554 2 43.976(15) ?
Se3 Cs1 Bi2 2_564 2 78.411(15) ?
Se4 Cs1 Bi2 . 2 38.782(10) ?
Se4 Cs1 Bi2 5_666 2 130.781(19) ?
Se4 Cs1 Bi2 5_656 2 98.354(15) ?
Zn Cs1 Bi2 . 2 48.965(12) ?
Cs1 Cs1 Bi2 1_545 2 63.850(4) ?
Cs1 Cs1 Bi2 1_565 2 116.150(5) ?
Bi1 Cs1 Bi2 5_666 2 165.952(13) ?
Bi1 Cs1 Bi2 5_656 2 125.495(8) ?
Se2 Cs2 Se5 . 5_566 143.717(9) ?
Se2 Cs2 Se5 . 5_556 143.717(9) ?
Se5 Cs2 Se5 5_566 5_556 72.546(18) ?
Se2 Cs2 Se1 . 2_565 68.789(18) ?
Se5 Cs2 Se1 5_566 2_565 87.208(17) ?
Se5 Cs2 Se1 5_556 2_565 130.59(2) ?
Se2 Cs2 Se1 . 2 68.789(18) ?
Se5 Cs2 Se1 5_566 2 130.59(2) ?
Se5 Cs2 Se1 5_556 2 87.208(17) ?
Se1 Cs2 Se1 2_565 2 72.460(18) ?
Se2 Cs2 Se2 . 5_556 89.634(19) ?
Se5 Cs2 Se2 5_566 5_556 109.88(2) ?
Se5 Cs2 Se2 5_556 5_556 69.466(18) ?
Se1 Cs2 Se2 2_565 5_556 158.13(2) ?
Se1 Cs2 Se2 2 5_556 103.761(14) ?
Se2 Cs2 Se2 . 5_566 89.634(19) ?
Se5 Cs2 Se2 5_566 5_566 69.466(18) ?
Se5 Cs2 Se2 5_556 5_566 109.88(2) ?
Se1 Cs2 Se2 2_565 5_566 103.761(14) ?
Se1 Cs2 Se2 2 5_566 158.13(2) ?
Se2 Cs2 Se2 5_556 5_566 71.449(18) ?
Se2 Cs2 Zn . 5_556 126.283(18) ?
Se5 Cs2 Zn 5_566 5_556 79.815(17) ?
Se5 Cs2 Zn 5_556 5_556 37.524(17) ?
Se1 Cs2 Zn 2_565 5_556 164.91(2) ?
Se1 Cs2 Zn 2 5_556 110.479(13) ?
Se2 Cs2 Zn 5_556 5_556 36.889(17) ?
Se2 Cs2 Zn 5_566 5_556 78.954(17) ?
Se2 Cs2 Zn . 5_566 126.283(18) ?
Se5 Cs2 Zn 5_566 5_566 37.524(17) ?
Se5 Cs2 Zn 5_556 5_566 79.815(17) ?
Se1 Cs2 Zn 2_565 5_566 110.479(13) ?
Se1 Cs2 Zn 2 5_566 164.91(2) ?
Se2 Cs2 Zn 5_556 5_566 78.954(17) ?
Se2 Cs2 Zn 5_566 5_566 36.889(17) ?
Zn Cs2 Zn 5_556 5_566 62.774(16) ?
Se2 Cs2 Cs2 . 1_565 90.0 ?
Se5 Cs2 Cs2 5_566 1_565 53.727(9) ?
Se5 Cs2 Cs2 5_556 1_565 126.273(9) ?
Se1 Cs2 Cs2 2_565 1_565 53.770(9) ?
Se1 Cs2 Cs2 2 1_565 126.230(9) ?
Se2 Cs2 Cs2 5_556 1_565 125.724(9) ?
Se2 Cs2 Cs2 5_566 1_565 54.276(9) ?
Zn Cs2 Cs2 5_556 1_565 121.387(8) ?
Zn Cs2 Cs2 5_566 1_565 58.613(8) ?
Se2 Cs2 Cs2 . 1_545 90.0 ?
Se5 Cs2 Cs2 5_566 1_545 126.273(9) ?
Se5 Cs2 Cs2 5_556 1_545 53.727(9) ?
Se1 Cs2 Cs2 2_565 1_545 126.230(9) ?
Se1 Cs2 Cs2 2 1_545 53.770(9) ?
Se2 Cs2 Cs2 5_556 1_545 54.276(9) ?
Se2 Cs2 Cs2 5_566 1_545 125.724(9) ?
Zn Cs2 Cs2 5_556 1_545 58.613(8) ?
Zn Cs2 Cs2 5_566 1_545 121.387(8) ?
Cs2 Cs2 Cs2 1_565 1_545 180.00(2) ?
Se2 Cs2 Bi1 . 6_557 171.440(18) ?
Se5 Cs2 Bi1 5_566 6_557 36.961(10) ?
Se5 Cs2 Bi1 5_556 6_557 36.961(9) ?
Se1 Cs2 Bi1 2_565 6_557 117.716(16) ?
Se1 Cs2 Bi1 2 6_557 117.716(16) ?
Se2 Cs2 Bi1 5_556 6_557 83.425(16) ?
Se2 Cs2 Bi1 5_566 6_557 83.425(16) ?
Zn Cs2 Bi1 5_556 6_557 47.409(13) ?
Zn Cs2 Bi1 5_566 6_557 47.409(13) ?
Cs2 Cs2 Bi1 1_565 6_557 90.0 ?
Cs2 Cs2 Bi1 1_545 6_557 90.0 ?
Se4 Bi1 Se5 . 2_565 95.323(19) y
Se4 Bi1 Se5 . 2 95.323(19) y
Se5 Bi1 Se5 2_565 2 93.10(2) y
Se4 Bi1 Se1 . 2 90.36(2) y
Se5 Bi1 Se1 2_565 2 174.21(2) y
Se5 Bi1 Se1 2 2 87.472(17) y
Se4 Bi1 Se1 . 2_565 90.36(2) y
Se5 Bi1 Se1 2_565 2_565 87.472(17) y
Se5 Bi1 Se1 2 2_565 174.21(2) y
Se1 Bi1 Se1 2 2_565 91.38(2) y
Se4 Bi1 Se3 . . 179.34(2) y
Se5 Bi1 Se3 2_565 . 85.129(19) y
Se5 Bi1 Se3 2 . 85.129(19) y
Se1 Bi1 Se3 2 . 89.181(19) y
Se1 Bi1 Se3 2_565 . 89.181(19) y
Se4 Bi1 Zn . 2_565 137.163(14) ?
Se5 Bi1 Zn 2_565 2_565 43.081(19) ?
Se5 Bi1 Zn 2 2_565 96.519(18) ?
Se1 Bi1 Zn 2 2_565 131.13(2) ?
Se1 Bi1 Zn 2_565 2_565 79.976(18) ?
Se3 Bi1 Zn . 2_565 43.182(14) ?
Se4 Bi1 Zn . 2 137.163(14) ?
Se5 Bi1 Zn 2_565 2 96.519(18) ?
Se5 Bi1 Zn 2 2 43.081(19) ?
Se1 Bi1 Zn 2 2 79.976(18) ?
Se1 Bi1 Zn 2_565 2 131.13(2) ?
Se3 Bi1 Zn . 2 43.182(14) ?
Zn Bi1 Zn 2_565 2 71.072(19) ?
Se4 Bi1 Bi2 . 2 47.872(12) ?
Se5 Bi1 Bi2 2_565 2 143.149(17) ?
Se5 Bi1 Bi2 2 2 92.412(15) ?
Se1 Bi1 Bi2 2 2 42.495(16) ?
Se1 Bi1 Bi2 2_565 2 90.568(16) ?
Se3 Bi1 Bi2 . 2 131.658(13) ?
Zn Bi1 Bi2 2_565 2 168.866(15) ?
Zn Bi1 Bi2 2 2 111.978(12) ?
Se4 Bi1 Bi2 . 2_565 47.872(12) ?
Se5 Bi1 Bi2 2_565 2_565 92.412(15) ?
Se5 Bi1 Bi2 2 2_565 143.148(17) ?
Se1 Bi1 Bi2 2 2_565 90.568(16) ?
Se1 Bi1 Bi2 2_565 2_565 42.495(15) ?
Se3 Bi1 Bi2 . 2_565 131.658(13) ?
Zn Bi1 Bi2 2_565 2_565 111.978(12) ?
Zn Bi1 Bi2 2 2_565 168.866(15) ?
Bi2 Bi1 Bi2 2 2_565 62.949(10) ?
Se4 Bi1 Bi1 . 1_545 90.0 ?
Se5 Bi1 Bi1 2_565 1_545 136.552(12) ?
Se5 Bi1 Bi1 2 1_545 43.448(12) ?
Se1 Bi1 Bi1 2 1_545 44.310(12) ?
Se1 Bi1 Bi1 2_565 1_545 135.691(11) ?
Se3 Bi1 Bi1 . 1_545 90.0 ?
Zn Bi1 Bi1 2_565 1_545 125.537(9) ?
Zn Bi1 Bi1 2 1_545 54.464(10) ?
Bi2 Bi1 Bi1 2 1_545 58.525(5) ?
Bi2 Bi1 Bi1 2_565 1_545 121.474(5) ?
Se4 Bi1 Bi1 . 1_565 90.0 ?
Se5 Bi1 Bi1 2_565 1_565 43.448(12) ?
Se5 Bi1 Bi1 2 1_565 136.552(12) ?
Se1 Bi1 Bi1 2 1_565 135.691(11) ?
Se1 Bi1 Bi1 2_565 1_565 44.310(11) ?
Se3 Bi1 Bi1 . 1_565 90.0 ?
Zn Bi1 Bi1 2_565 1_565 54.464(9) ?
Zn Bi1 Bi1 2 1_565 125.537(10) ?
Bi2 Bi1 Bi1 2 1_565 121.474(5) ?
Bi2 Bi1 Bi1 2_565 1_565 58.525(5) ?
Bi1 Bi1 Bi1 1_545 1_565 180.0 ?
Se1 Bi2 Se2 . 2_564 90.77(2) y
Se1 Bi2 Se2 . 2_554 90.767(19) y
Se2 Bi2 Se2 2_564 2_554 93.42(2) y
Se1 Bi2 Se4 . 2_554 91.44(2) y
Se2 Bi2 Se4 2_564 2_554 177.022(19) y
Se2 Bi2 Se4 2_554 2_554 88.554(17) y
Se1 Bi2 Se4 . 2_564 91.44(2) y
Se2 Bi2 Se4 2_564 2_564 88.554(17) y
Se2 Bi2 Se4 2_554 2_564 177.022(19) y
Se4 Bi2 Se4 2_554 2_564 89.39(2) y
Se1 Bi2 Se3 . 1_554 167.58(2) y
Se2 Bi2 Se3 2_564 1_554 80.765(18) y
Se2 Bi2 Se3 2_554 1_554 80.765(18) y
Se4 Bi2 Se3 2_554 1_554 97.366(18) y
Se4 Bi2 Se3 2_564 1_554 97.366(18) y
Se1 Bi2 Zn . 2_554 131.605(16) ?
Se2 Bi2 Zn 2_564 2_554 93.501(18) ?
Se2 Bi2 Zn 2_554 2_554 40.875(18) ?
Se4 Bi2 Zn 2_554 2_554 86.526(16) ?
Se4 Bi2 Zn 2_564 2_554 136.81(2) ?
Se3 Bi2 Zn 1_554 2_554 41.004(13) ?
Se1 Bi2 Zn . 2_564 131.605(16) ?
Se2 Bi2 Zn 2_564 2_564 40.875(18) ?
Se2 Bi2 Zn 2_554 2_564 93.501(18) ?
Se4 Bi2 Zn 2_554 2_564 136.81(2) ?
Se4 Bi2 Zn 2_564 2_564 86.526(17) ?
Se3 Bi2 Zn 1_554 2_564 41.004(13) ?
Zn Bi2 Zn 2_554 2_564 68.300(18) ?
Se1 Bi2 Bi1 . 2_564 46.852(13) ?
Se2 Bi2 Bi1 2_564 2_564 88.767(14) ?
Se2 Bi2 Bi1 2_554 2_564 137.610(17) ?
Se4 Bi2 Bi1 2_554 2_564 91.283(15) ?
Se4 Bi2 Bi1 2_564 2_564 44.596(15) ?
Se3 Bi2 Bi1 1_554 2_564 141.028(10) ?
Zn Bi2 Bi1 2_554 2_564 177.325(9) ?
Zn Bi2 Bi1 2_564 2_564 114.375(12) ?
Se1 Bi2 Bi1 . 2_554 46.852(13) ?
Se2 Bi2 Bi1 2_564 2_554 137.610(17) ?
Se2 Bi2 Bi1 2_554 2_554 88.767(14) ?
Se4 Bi2 Bi1 2_554 2_554 44.596(15) ?
Se4 Bi2 Bi1 2_564 2_554 91.283(15) ?
Se3 Bi2 Bi1 1_554 2_554 141.028(10) ?
Zn Bi2 Bi1 2_554 2_554 114.375(12) ?
Zn Bi2 Bi1 2_564 2_554 177.325(9) ?
Bi1 Bi2 Bi1 2_564 2_554 62.950(11) ?
Se1 Bi2 Bi2 . 1_545 90.0 ?
Se2 Bi2 Bi2 2_564 1_545 136.708(12) ?
Se2 Bi2 Bi2 2_554 1_545 43.291(12) ?
Se4 Bi2 Bi2 2_554 1_545 45.304(11) ?
Se4 Bi2 Bi2 2_564 1_545 134.696(11) ?
Se3 Bi2 Bi2 1_554 1_545 90.0 ?
Zn Bi2 Bi2 2_554 1_545 55.850(9) ?
Zn Bi2 Bi2 2_564 1_545 124.150(9) ?
Bi1 Bi2 Bi2 2_564 1_545 121.475(5) ?
Bi1 Bi2 Bi2 2_554 1_545 58.525(5) ?
Se1 Bi2 Bi2 . 1_565 90.0 ?
Se2 Bi2 Bi2 2_564 1_565 43.291(12) ?
Se2 Bi2 Bi2 2_554 1_565 136.708(12) ?
Se4 Bi2 Bi2 2_554 1_565 134.696(11) ?
Se4 Bi2 Bi2 2_564 1_565 45.304(11) ?
Se3 Bi2 Bi2 1_554 1_565 90.0 ?
Zn Bi2 Bi2 2_554 1_565 124.150(9) ?
Zn Bi2 Bi2 2_564 1_565 55.850(9) ?
Bi1 Bi2 Bi2 2_564 1_565 58.525(5) ?
Bi1 Bi2 Bi2 2_554 1_565 121.475(5) ?
Bi2 Bi2 Bi2 1_545 1_565 180.000(15) ?
Se2 Zn Se5 . . 111.37(4) y
Se2 Zn Se3 . 2_564 108.87(3) y
Se5 Zn Se3 . 2_564 106.82(3) y
Se2 Zn Se3 . 2_554 108.87(3) y
Se5 Zn Se3 . 2_554 106.82(3) y
Se3 Zn Se3 2_564 2_554 114.10(4) y
Se2 Zn Bi1 . 2_554 136.67(2) ?
Se5 Zn Bi1 . 2_554 52.786(19) ?
Se3 Zn Bi1 2_564 2_554 114.33(3) ?
Se3 Zn Bi1 2_554 2_554 55.71(2) ?
Se2 Zn Bi1 . 2_564 136.67(2) ?
Se5 Zn Bi1 . 2_564 52.786(19) ?
Se3 Zn Bi1 2_564 2_564 55.71(2) ?
Se3 Zn Bi1 2_554 2_564 114.33(3) ?
Bi1 Zn Bi1 2_554 2_564 71.071(19) ?
Se2 Zn Bi2 . 2_565 50.448(18) ?
Se5 Zn Bi2 . 2_565 136.40(2) ?
Se3 Zn Bi2 2_564 2_565 60.25(2) ?
Se3 Zn Bi2 2_554 2_565 116.48(3) ?
Bi1 Zn Bi2 2_554 2_565 169.20(3) ?
Bi1 Zn Bi2 2_564 2_565 109.254(10) ?
Se2 Zn Bi2 . 2 50.448(18) ?
Se5 Zn Bi2 . 2 136.40(2) ?
Se3 Zn Bi2 2_564 2 116.48(3) ?
Se3 Zn Bi2 2_554 2 60.25(2) ?
Bi1 Zn Bi2 2_554 2 109.254(10) ?
Bi1 Zn Bi2 2_564 2 169.20(3) ?
Bi2 Zn Bi2 2_565 2 68.301(18) ?
Se2 Zn Cs2 . 5_556 61.84(2) ?
Se5 Zn Cs2 . 5_556 60.62(2) ?
Se3 Zn Cs2 2_564 5_556 154.26(3) ?
Se3 Zn Cs2 2_554 5_556 91.531(19) ?
Bi1 Zn Cs2 2_554 5_556 77.350(14) ?
Bi1 Zn Cs2 2_564 5_556 112.73(2) ?
Bi2 Zn Cs2 2_565 5_556 111.58(2) ?
Bi2 Zn Cs2 2 5_556 77.474(14) ?
Se2 Zn Cs2 . 5_566 61.84(2) ?
Se5 Zn Cs2 . 5_566 60.62(2) ?
Se3 Zn Cs2 2_564 5_566 91.531(19) ?
Se3 Zn Cs2 2_554 5_566 154.26(3) ?
Bi1 Zn Cs2 2_554 5_566 112.73(2) ?
Bi1 Zn Cs2 2_564 5_566 77.350(14) ?
Bi2 Zn Cs2 2_565 5_566 77.474(14) ?
Bi2 Zn Cs2 2 5_566 111.58(2) ?
Cs2 Zn Cs2 5_556 5_566 62.773(16) ?
Se2 Zn Cs1 . . 110.12(3) ?
Se5 Zn Cs1 . . 138.51(4) ?
Se3 Zn Cs1 2_564 . 58.54(2) ?
Se3 Zn Cs1 2_554 . 58.54(2) ?
Bi1 Zn Cs1 2_554 . 95.301(18) ?
Bi1 Zn Cs1 2_564 . 95.301(18) ?
Bi2 Zn Cs1 2_565 . 73.904(15) ?
Bi2 Zn Cs1 2 . 73.904(15) ?
Cs2 Zn Cs1 5_556 . 146.129(12) ?
Cs2 Zn Cs1 5_566 . 146.129(12) ?
Bi2 Se1 Bi1 . 2_554 90.65(2) ?
Bi2 Se1 Bi1 . 2_564 90.65(2) ?
Bi1 Se1 Bi1 2_554 2_564 91.38(2) ?
Bi2 Se1 Cs2 . 2_564 100.68(2) ?
Bi1 Se1 Cs2 2_554 2_564 165.73(2) ?
Bi1 Se1 Cs2 2_564 2_564 97.081(12) ?
Bi2 Se1 Cs2 . 2_554 100.68(2) ?
Bi1 Se1 Cs2 2_554 2_554 97.081(12) ?
Bi1 Se1 Cs2 2_564 2_554 165.73(2) ?
Cs2 Se1 Cs2 2_564 2_554 72.461(19) ?
Zn Se2 Bi2 . 2_565 88.68(2) ?
Zn Se2 Bi2 . 2 88.68(2) ?
Bi2 Se2 Bi2 2_565 2 93.42(2) ?
Zn Se2 Cs2 . . 169.67(3) ?
Bi2 Se2 Cs2 2_565 . 98.37(2) ?
Bi2 Se2 Cs2 2 . 98.37(2) ?
Zn Se2 Cs2 . 5_556 81.27(2) ?
Bi2 Se2 Cs2 2_565 5_556 165.48(2) ?
Bi2 Se2 Cs2 2 5_556 96.780(11) ?
Cs2 Se2 Cs2 . 5_556 90.365(19) ?
Zn Se2 Cs2 . 5_566 81.27(2) ?
Bi2 Se2 Cs2 2_565 5_566 96.780(11) ?
Bi2 Se2 Cs2 2 5_566 165.48(2) ?
Cs2 Se2 Cs2 . 5_566 90.365(19) ?
Cs2 Se2 Cs2 5_556 5_566 71.448(18) ?
Zn Se3 Zn 2_565 2 114.10(4) ?
Zn Se3 Bi1 2_565 . 81.11(3) ?
Zn Se3 Bi1 2 . 81.11(3) ?
Zn Se3 Bi2 2_565 1_556 78.74(3) ?
Zn Se3 Bi2 2 1_556 78.74(3) ?
Bi1 Se3 Bi2 . 1_556 142.47(3) ?
Zn Se3 Cs1 2_565 2 153.58(3) ?
Zn Se3 Cs1 2 2 84.71(2) ?
Bi1 Se3 Cs1 . 2 121.68(2) ?
Bi2 Se3 Cs1 1_556 2 87.589(19) ?
Zn Se3 Cs1 2_565 2_565 84.71(2) ?
Zn Se3 Cs1 2 2_565 153.58(3) ?
Bi1 Se3 Cs1 . 2_565 121.68(2) ?
Bi2 Se3 Cs1 1_556 2_565 87.588(19) ?
Cs1 Se3 Cs1 2 2_565 72.102(18) ?
Bi1 Se4 Bi2 . 2 87.532(19) ?
Bi1 Se4 Bi2 . 2_565 87.532(19) ?
Bi2 Se4 Bi2 2 2_565 89.39(2) ?
Bi1 Se4 Cs1 . . 178.76(3) ?
Bi2 Se4 Cs1 2 . 91.585(19) ?
Bi2 Se4 Cs1 2_565 . 91.585(19) ?
Bi1 Se4 Cs1 . 5_666 93.67(2) ?
Bi2 Se4 Cs1 2 5_666 170.456(17) ?
Bi2 Se4 Cs1 2_565 5_666 100.114(11) ?
Cs1 Se4 Cs1 . 5_666 87.350(19) ?
Bi1 Se4 Cs1 . 5_656 93.67(2) ?
Bi2 Se4 Cs1 2 5_656 100.114(11) ?
Bi2 Se4 Cs1 2_565 5_656 170.456(17) ?
Cs1 Se4 Cs1 . 5_656 87.350(19) ?
Cs1 Se4 Cs1 5_666 5_656 70.368(18) ?
Zn Se5 Bi1 . 2_564 84.13(2) ?
Zn Se5 Bi1 . 2_554 84.13(2) ?
Bi1 Se5 Bi1 2_564 2_554 93.10(2) ?
Zn Se5 Cs1 . 6_556 179.60(4) ?
Bi1 Se5 Cs1 2_564 6_556 96.14(2) ?
Bi1 Se5 Cs1 2_554 6_556 96.14(2) ?
Zn Se5 Cs2 . 5_566 81.85(3) ?
Bi1 Se5 Cs2 2_564 5_566 95.494(11) ?
Bi1 Se5 Cs2 2_554 5_566 162.70(2) ?
Cs1 Se5 Cs2 6_556 5_566 97.82(2) ?
Zn Se5 Cs2 . 5_556 81.85(3) ?
Bi1 Se5 Cs2 2_564 5_556 162.70(2) ?
Bi1 Se5 Cs2 2_554 5_556 95.494(11) ?
Cs1 Se5 Cs2 6_556 5_556 97.82(2) ?
Cs2 Se5 Cs2 5_566 5_556 72.545(18) ?

loop_
_geom_bond_atom_site_label_1
_geom_bond_atom_site_label_2
_geom_bond_site_symmetry_2
_geom_bond_distance
_geom_bond_publ_flag
Cs1 Se5 6_656 3.5060(9) ?
Cs1 Se3 2_554 3.6008(8) ?
Cs1 Se3 2_564 3.6008(8) ?
Cs1 Se4 . 3.6648(10) ?
Cs1 Se4 5_666 3.6777(8) ?
Cs1 Se4 5_656 3.6777(8) ?
Cs1 Zn . 4.2033(11) ?
Cs1 Cs1 1_545 4.2382(5) ?
Cs1 Cs1 1_565 4.2382(5) ?
Cs1 Bi1 5_666 4.7961(7) ?
Cs1 Bi1 5_656 4.7961(7) ?
Cs1 Bi2 2 4.8082(6) ?
Cs2 Se2 . 3.5410(9) ?
Cs2 Se5 5_566 3.5818(7) ?
Cs2 Se5 5_556 3.5818(7) ?
Cs2 Se1 2_565 3.5854(8) ?
Cs2 Se1 2 3.5854(8) ?
Cs2 Se2 5_556 3.6293(7) ?
Cs2 Se2 5_566 3.6293(7) ?
Cs2 Zn 5_556 4.0688(9) ?
Cs2 Zn 5_566 4.0688(9) ?
Cs2 Cs2 1_565 4.2382(5) ?
Cs2 Cs2 1_545 4.2382(5) ?
Cs2 Bi1 6_557 4.8322(7) ?
Bi1 Se4 . 2.8523(8) y
Bi1 Se5 2_565 2.9189(6) y
Bi1 Se5 2 2.9189(6) y
Bi1 Se1 2 2.9614(6) y
Bi1 Se1 2_565 2.9614(6) y
Bi1 Se3 . 3.0488(9) y
Bi1 Zn 2_565 3.6460(8) ?
Bi1 Zn 2 3.6460(8) ?
Bi1 Bi2 2 4.0586(5) ?
Bi1 Bi2 2_565 4.0586(5) ?
Bi1 Bi1 1_545 4.2382(5) ?
Bi1 Bi1 1_565 4.2382(5) ?
Bi2 Se1 . 2.7418(8) y
Bi2 Se2 2_564 2.9114(6) y
Bi2 Se2 2_554 2.9114(6) y
Bi2 Se4 2_554 3.0129(6) y
Bi2 Se4 2_564 3.0129(6) y
Bi2 Se3 1_554 3.3416(9) y
Bi2 Zn 2_554 3.7749(8) ?
Bi2 Zn 2_564 3.7749(8) ?
Bi2 Bi1 2_564 4.0586(5) ?
Bi2 Bi1 2_554 4.0586(5) ?
Bi2 Bi2 1_545 4.2382(5) ?
Bi2 Bi2 1_565 4.2382(5) ?
Zn Se2 . 2.4710(12) y
Zn Se5 . 2.5035(12) y
Zn Se3 2_564 2.5254(6) y
Zn Se3 2_554 2.5254(6) y
Zn Bi1 2_554 3.6460(8) ?
Zn Bi1 2_564 3.6460(8) ?
Zn Bi2 2_565 3.7749(8) ?
Zn Bi2 2 3.7749(8) ?
Zn Cs2 5_556 4.0688(9) ?
Zn Cs2 5_566 4.0688(9) ?
Se1 Bi1 2_554 2.9613(6) ?
Se1 Bi1 2_564 2.9613(6) ?
Se1 Cs2 2_564 3.5854(8) ?
Se1 Cs2 2_554 3.5854(8) ?
Se2 Bi2 2_565 2.9114(6) ?
Se2 Bi2 2 2.9114(6) ?
Se2 Cs2 5_556 3.6293(7) ?
Se2 Cs2 5_566 3.6293(7) ?
Se3 Zn 2_565 2.5253(6) ?
Se3 Zn 2 2.5253(6) ?
Se3 Bi2 1_556 3.3417(9) ?
Se3 Cs1 2 3.6008(8) ?
Se3 Cs1 2_565 3.6008(8) ?
Se4 Bi2 2 3.0129(6) ?
Se4 Bi2 2_565 3.0129(6) ?
Se4 Cs1 5_666 3.6777(8) ?
Se4 Cs1 5_656 3.6777(8) ?
Se5 Bi1 2_564 2.9189(6) ?
Se5 Bi1 2_554 2.9189(6) ?
Se5 Cs1 6_556 3.5060(9) ?
Se5 Cs2 5_566 3.5818(7) ?
Se5 Cs2 5_556 3.5818(7) ?
